data_1556682
loop_
_publ_author_name
'Liebing, P.'
'Harmgarth, N.'
'Zorner, F.'
'Engelhardt, F.'
'Hilfert, L.'
'Busse, S.'
'Edelmann, F.T.'

_publ_section_title
;
 Synthesis and Structural Characterization of Two New Main Group Element
 Carboranylamidinates
;
_journal_name_full Inorganics
_journal_page_first 41
_journal_paper_doi 10.3390/inorganics7030041
_journal_volume 7
_journal_year 2019
_chemical_formula_sum 'C15 H33 B10 Cl Ge N2'
_chemical_formula_weight 457.57
_space_group_crystal_system orthorhombic
_space_group_IT_number 29
_space_group_name_Hall 'P 2c -2ac'
_space_group_name_H-M_alt 'P c a 21'
_atom_sites_solution_hydrogens geom
_atom_sites_solution_primary dual
_cell_angle_alpha 90
_cell_angle_beta 90
_cell_angle_gamma 90
_cell_formula_units_Z 4
_cell_length_a 16.166(4)
_cell_length_b 11.279(5)
_cell_length_c 12.294(3)
_cell_measurement_reflns_used 12110
_cell_measurement_temperature 100(2)
_cell_measurement_theta_max 29.185
_cell_measurement_theta_min 2.202
_cell_volume 2241.6(13)
_computing_cell_refinement 'STOE X-AREA'
_computing_data_collection 'STOE X-AREA'
_computing_data_reduction 'STOE X-RED'
_computing_structure_refinement 'SHELXL-2018/3 (Sheldrick, 2018)'
_computing_structure_solution 'SHELXT-2018/3 (Sheldrick, 2018)'
_diffrn_ambient_temperature 100(2)
_diffrn_detector 'image plate (34 cm diameter)'
_diffrn_detector_area_resol_mean 6.67
_diffrn_detector_type STOE
_diffrn_measured_fraction_theta_full 0.984
_diffrn_measured_fraction_theta_max 0.982
_diffrn_measurement_details ' 149 frames, detector distance = 100 mm'
_diffrn_measurement_device '2-circle goniometer'
_diffrn_measurement_device_type 'STOE IPDS 2T'
_diffrn_measurement_method 'rotation method'
_diffrn_radiation_collimation '0.5 mm diameter, monocapillary'
_diffrn_radiation_monochromator 'plane graphite'
_diffrn_radiation_polarisn_norm 0
_diffrn_radiation_type 'Mo K\a'
_diffrn_radiation_wavelength 0.71073
_diffrn_reflns_av_R_equivalents 0.0480
_diffrn_reflns_av_unetI/netI 0.0326
_diffrn_reflns_Laue_measured_fraction_full 0.984
_diffrn_reflns_Laue_measured_fraction_max 0.982
_diffrn_reflns_limit_h_max 14
_diffrn_reflns_limit_h_min -22
_diffrn_reflns_limit_k_max 15
_diffrn_reflns_limit_k_min -15
_diffrn_reflns_limit_l_max 16
_diffrn_reflns_limit_l_min -16
_diffrn_reflns_number 12110
_diffrn_reflns_point_group_measured_fraction_full 0.961
_diffrn_reflns_point_group_measured_fraction_max 0.958
_diffrn_reflns_theta_full 25.242
_diffrn_reflns_theta_max 29.185
_diffrn_reflns_theta_min 2.202
_diffrn_source 'sealed X-ray tube, 12 x 0.4 mm long-fine focus'
_diffrn_source_current 40
_diffrn_source_power 2.00
_diffrn_source_voltage 50
_exptl_absorpt_coefficient_mu 1.491
_exptl_absorpt_correction_T_max 0.8903
_exptl_absorpt_correction_T_min 0.7397
_exptl_absorpt_correction_type numerical
_exptl_absorpt_process_details 'STOE X-RED'
_exptl_crystal_colour colorless
_exptl_crystal_density_diffrn 1.356
_exptl_crystal_description plate
_exptl_crystal_F_000 944
_exptl_crystal_size_max 0.210
_exptl_crystal_size_mid 0.119
_exptl_crystal_size_min 0.081
_refine_diff_density_max 0.675
_refine_diff_density_min -0.806
_refine_diff_density_rms 0.084
_refine_ls_abs_structure_details
;
 Flack x determined using 2365 quotients [(I+)-(I-)]/[(I+)+(I-)]
 (Parsons, Flack and Wagner, Acta Cryst. B69 (2013) 249-259).
;
_refine_ls_abs_structure_Flack 0.036(14)
_refine_ls_extinction_coef .
_refine_ls_extinction_method none
_refine_ls_goodness_of_fit_ref 1.142
_refine_ls_hydrogen_treatment constr
_refine_ls_matrix_type full
_refine_ls_number_parameters 262
_refine_ls_number_reflns 5800
_refine_ls_number_restraints 1
_refine_ls_restrained_S_all 1.142
_refine_ls_R_factor_all 0.0496
_refine_ls_R_factor_gt 0.0480
_refine_ls_shift/su_max 0.000
_refine_ls_shift/su_mean 0.000
_refine_ls_structure_factor_coef Fsqd
_refine_ls_weighting_details 'w=1/[\s^2^(Fo^2^)+(0.0488P)^2^+4.5754P] where P=(Fo^2^+2Fc^2^)/3'
_refine_ls_weighting_scheme calc
_refine_ls_wR_factor_gt 0.1221
_refine_ls_wR_factor_ref 0.1231
_reflns_Friedel_coverage 0.865
_reflns_Friedel_fraction_full 0.936
_reflns_Friedel_fraction_max 0.931
_reflns_number_gt 5643
_reflns_number_total 5800
_reflns_threshold_expression 'I > 2\s(I)'
_cod_data_source_file Inorganics-2019-7-41.cif
_cod_data_source_block fe0183_b
_cod_original_cell_volume 2241.8(12)
_cod_database_code 1556682
_shelx_space_group_comment
;
The symmetry employed for this shelxl refinement is uniquely defined
by the following loop, which should always be used as a source of
symmetry information in preference to the above space-group names.
They are only intended as comments.
;

loop_
_space_group_symop_operation_xyz
'x, y, z'
'-x, -y, z+1/2'
'x+1/2, -y, z'
'-x+1/2, y, z+1/2'

loop_
_atom_site_label
_atom_site_type_symbol
_atom_site_fract_x
_atom_site_fract_y
_atom_site_fract_z
_atom_site_U_iso_or_equiv
_atom_site_adp_type
_atom_site_occupancy
_atom_site_site_symmetry_order
_atom_site_calc_flag
_atom_site_refinement_flags_posn
_atom_site_refinement_flags_adp
_atom_site_refinement_flags_occupancy
_atom_site_disorder_assembly
_atom_site_disorder_group
Ge1 Ge 0.47089(3) 0.52447(4) 0.66118(5) 0.01950(13) Uani 1 1 d . . . . .
Cl1 Cl 0.39974(8) 0.54066(11) 0.50044(11) 0.0244(3) Uani 1 1 d . . . . .
B1 B 0.6385(4) 0.8622(5) 0.6085(5) 0.0228(11) Uani 1 1 d . . . . .
H1 H 0.636578 0.959343 0.615573 0.027 Uiso 1 1 calc R U . . .
N1 N 0.5594(3) 0.4075(4) 0.6080(3) 0.0189(8) Uani 1 1 d . . . . .
C1 C 0.6306(3) 0.4473(4) 0.5742(4) 0.0177(9) Uani 1 1 d . . . . .
B2 B 0.6450(4) 0.7919(5) 0.4794(5) 0.0203(11) Uani 1 1 d . . . . .
H2 H 0.647205 0.842863 0.403192 0.024 Uiso 1 1 calc R U . . .
N2 N 0.6926(3) 0.3877(4) 0.5285(3) 0.0188(8) Uani 1 1 d . . . . .
H2A H 0.742043 0.406506 0.547967 0.023 Uiso 1 1 calc R U . . .
C2 C 0.6441(3) 0.5789(4) 0.5861(4) 0.0175(9) Uani 1 1 d . . . . .
C3 C 0.5590(3) 0.6465(4) 0.6213(4) 0.0183(9) Uani 1 1 d . . . . .
B3 B 0.5526(4) 0.7801(5) 0.5578(5) 0.0204(11) Uani 1 1 d . . . . .
H3 H 0.494160 0.822081 0.533011 0.025 Uiso 1 1 calc R U . . .
C4 C 0.5433(3) 0.2783(4) 0.6214(4) 0.0183(9) Uani 1 1 d . . . . .
H4 H 0.594407 0.235092 0.605374 0.022 Uiso 1 1 calc R U . . .
B4 B 0.5813(4) 0.7692(5) 0.6973(5) 0.0205(11) Uani 1 1 d . . . . .
H4A H 0.541564 0.804755 0.762167 0.025 Uiso 1 1 calc R U . . .
C5 C 0.5180(4) 0.2515(5) 0.7382(4) 0.0205(10) Uani 1 1 d . . . . .
H5A H 0.466373 0.291211 0.754933 0.025 Uiso 1 1 calc R U . . .
H5AB H 0.560042 0.280484 0.787831 0.025 Uiso 1 1 calc R U . . .
B5 B 0.6905(4) 0.7730(5) 0.7066(5) 0.0224(11) Uani 1 1 d . . . . .
H5 H 0.722227 0.811548 0.777397 0.027 Uiso 1 1 calc R U . . .
C9 C 0.4765(4) 0.2362(5) 0.5433(4) 0.0210(10) Uani 1 1 d . . . . .
H9A H 0.492423 0.254825 0.469155 0.025 Uiso 1 1 calc R U . . .
H9AB H 0.424941 0.276758 0.558922 0.025 Uiso 1 1 calc R U . . .
B9 B 0.7020(4) 0.6591(5) 0.4963(5) 0.0197(10) Uani 1 1 d . . . . .
H9 H 0.741155 0.622012 0.431499 0.024 Uiso 1 1 calc R U . . .
C8 C 0.4643(4) 0.1016(5) 0.5552(5) 0.0240(11) Uani 1 1 d . . . . .
H8A H 0.419728 0.075928 0.507951 0.029 Uiso 1 1 calc R U . . .
H8AB H 0.514410 0.060969 0.532854 0.029 Uiso 1 1 calc R U . . .
B8 B 0.7303(4) 0.6468(5) 0.6368(5) 0.0214(12) Uani 1 1 d . . . . .
H8 H 0.787486 0.601439 0.661951 0.026 Uiso 1 1 calc R U . . .
C7 C 0.4439(3) 0.0690(4) 0.6728(5) 0.0255(10) Uani 1 1 d . . . . .
H7A H 0.389915 0.100449 0.691395 0.031 Uiso 1 1 calc R U . . .
H7AB H 0.441442 -0.016658 0.679465 0.031 Uiso 1 1 calc R U . . .
B7 B 0.6377(4) 0.6364(5) 0.7153(5) 0.0211(11) Uani 1 1 d . . . . .
H7 H 0.634457 0.584207 0.790765 0.025 Uiso 1 1 calc R U . . .
C6 C 0.5077(4) 0.1170(5) 0.7522(4) 0.0227(10) Uani 1 1 d . . . . .
H6A H 0.560378 0.078098 0.739772 0.027 Uiso 1 1 calc R U . . .
H6AB H 0.490362 0.099802 0.826019 0.027 Uiso 1 1 calc R U . . .
B6 B 0.7306(4) 0.7873(5) 0.5717(5) 0.0234(12) Uani 1 1 d . . . . .
H6 H 0.788505 0.835257 0.555393 0.028 Uiso 1 1 calc R U . . .
C10 C 0.6836(3) 0.2916(4) 0.4468(4) 0.0194(10) Uani 1 1 d . . . . .
H10 H 0.625608 0.266421 0.446253 0.023 Uiso 1 1 calc R U . . .
B10 B 0.5922(4) 0.6554(5) 0.4873(5) 0.0193(10) Uani 1 1 d . . . . .
H10A H 0.560143 0.615442 0.417425 0.023 Uiso 1 1 calc R U . . .
C11 C 0.7365(4) 0.1843(4) 0.4719(4) 0.0227(10) Uani 1 1 d . . . . .
H11A H 0.721743 0.152720 0.542670 0.027 Uiso 1 1 calc R U . . .
H11B H 0.794360 0.207183 0.473961 0.027 Uiso 1 1 calc R U . . .
C12 C 0.7235(4) 0.0891(4) 0.3846(4) 0.0272(12) Uani 1 1 d . . . . .
H12A H 0.760172 0.022814 0.398876 0.033 Uiso 1 1 calc R U . . .
H12B H 0.667067 0.060321 0.388454 0.033 Uiso 1 1 calc R U . . .
C13 C 0.7402(4) 0.1367(5) 0.2707(4) 0.0251(11) Uani 1 1 d . . . . .
H13A H 0.798522 0.155574 0.263587 0.030 Uiso 1 1 calc R U . . .
H13B H 0.726855 0.076233 0.217484 0.030 Uiso 1 1 calc R U . . .
C14 C 0.6891(4) 0.2471(5) 0.2484(4) 0.0257(11) Uani 1 1 d . . . . .
H14A H 0.630847 0.226258 0.247755 0.031 Uiso 1 1 calc R U . . .
H14B H 0.703215 0.278278 0.177308 0.031 Uiso 1 1 calc R U . . .
C15 C 0.7042(4) 0.3423(4) 0.3345(4) 0.0227(10) Uani 1 1 d . . . . .
H15A H 0.669714 0.410819 0.319906 0.027 Uiso 1 1 calc R U . . .
H15B H 0.761604 0.367262 0.332500 0.027 Uiso 1 1 calc R U . . .

loop_
_atom_site_aniso_label
_atom_site_aniso_U_11
_atom_site_aniso_U_22
_atom_site_aniso_U_33
_atom_site_aniso_U_23
_atom_site_aniso_U_13
_atom_site_aniso_U_12
Ge1 0.0204(2) 0.0164(2) 0.0217(2) 0.0003(2) 0.0034(2) 0.00116(18)
Cl1 0.0204(6) 0.0235(5) 0.0294(6) 0.0014(5) -0.0027(5) -0.0010(5)
B1 0.022(3) 0.018(2) 0.029(3) -0.001(2) -0.002(2) 0.000(2)
N1 0.025(2) 0.0155(17) 0.017(2) -0.0007(15) 0.0012(16) 0.0017(16)
C1 0.020(2) 0.015(2) 0.018(2) -0.0004(17) -0.0008(18) 0.0024(18)
B2 0.019(3) 0.017(2) 0.025(3) 0.004(2) 0.002(2) 0.002(2)
N2 0.018(2) 0.0178(18) 0.0206(19) -0.0040(15) -0.0006(15) 0.0001(16)
C2 0.020(2) 0.015(2) 0.017(2) 0.0005(17) 0.0012(18) 0.0036(17)
C3 0.023(3) 0.014(2) 0.018(2) -0.0002(16) 0.0040(18) 0.0028(18)
B3 0.021(3) 0.015(2) 0.025(3) 0.0002(19) 0.003(2) 0.000(2)
C4 0.019(2) 0.017(2) 0.020(2) -0.0008(17) -0.0004(18) -0.0012(19)
B4 0.024(3) 0.015(2) 0.022(2) -0.0024(18) 0.001(2) 0.003(2)
C5 0.027(3) 0.018(2) 0.016(2) -0.0024(18) 0.0040(19) 0.0001(19)
B5 0.026(3) 0.017(2) 0.024(3) -0.002(2) -0.004(2) 0.001(2)
C9 0.024(3) 0.018(2) 0.021(2) -0.0013(18) 0.0001(19) 0.0011(19)
B9 0.020(3) 0.018(2) 0.021(2) 0.002(2) 0.000(2) 0.003(2)
C8 0.024(3) 0.015(2) 0.033(3) -0.0028(19) 0.002(2) -0.0010(19)
B8 0.020(3) 0.018(2) 0.026(3) 0.0000(19) -0.0025(19) 0.000(2)
C7 0.026(2) 0.0165(19) 0.034(3) 0.001(2) 0.002(2) -0.0005(18)
B7 0.024(3) 0.019(2) 0.020(3) -0.001(2) -0.003(2) 0.003(2)
C6 0.023(3) 0.021(2) 0.024(2) 0.0045(19) 0.002(2) 0.001(2)
B6 0.021(3) 0.016(2) 0.033(3) -0.001(2) 0.001(2) 0.000(2)
C10 0.023(3) 0.015(2) 0.020(2) -0.0040(17) 0.0047(18) -0.0007(18)
B10 0.019(2) 0.017(2) 0.022(3) 0.000(2) 0.001(2) 0.000(2)
C11 0.032(3) 0.017(2) 0.020(2) 0.0003(17) -0.001(2) 0.004(2)
C12 0.044(3) 0.014(2) 0.024(3) -0.0005(18) 0.001(2) 0.002(2)
C13 0.029(3) 0.023(2) 0.023(3) -0.0051(19) 0.005(2) 0.000(2)
C14 0.033(3) 0.022(2) 0.022(2) -0.0017(19) 0.000(2) -0.001(2)
C15 0.031(3) 0.019(2) 0.019(2) 0.0007(18) 0.003(2) 0.001(2)

loop_
_atom_type_symbol
_atom_type_description
_atom_type_scat_dispersion_real
_atom_type_scat_dispersion_imag
_atom_type_scat_source
C C 0.0033 0.0016 'International Tables Vol C Tables 4.2.6.8 and 6.1.1.4'
H H 0.0000 0.0000 'International Tables Vol C Tables 4.2.6.8 and 6.1.1.4'
N N 0.0061 0.0033 'International Tables Vol C Tables 4.2.6.8 and 6.1.1.4'
Ge Ge 0.1547 1.8001 'International Tables Vol C Tables 4.2.6.8 and 6.1.1.4'
Cl Cl 0.1484 0.1585 'International Tables Vol C Tables 4.2.6.8 and 6.1.1.4'
B B 0.0013 0.0007 'International Tables Vol C Tables 4.2.6.8 and 6.1.1.4'

loop_
_geom_angle_atom_site_label_1
_geom_angle_atom_site_label_2
_geom_angle_atom_site_label_3
_geom_angle
_geom_angle_site_symmetry_1
_geom_angle_site_symmetry_3
C3 Ge1 N1 82.54(19) . .
C3 Ge1 Cl1 95.14(15) . .
N1 Ge1 Cl1 97.27(12) . .
B6 B1 B4 108.3(4) . .
B6 B1 B2 60.6(4) . .
B4 B1 B2 108.5(4) . .
B6 B1 B5 60.4(4) . .
B4 B1 B5 59.7(4) . .
B2 B1 B5 109.0(4) . .
B6 B1 B3 108.5(4) . .
B4 B1 B3 60.1(3) . .
B2 B1 B3 60.1(3) . .
B5 B1 B3 108.2(4) . .
B6 B1 H1 121.2 . .
B4 B1 H1 121.7 . .
B2 B1 H1 121.1 . .
B5 B1 H1 121.5 . .
B3 B1 H1 121.6 . .
C1 N1 C4 121.8(4) . .
C1 N1 Ge1 119.7(3) . .
C4 N1 Ge1 118.1(3) . .
N1 C1 N2 128.8(5) . .
N1 C1 C2 115.9(4) . .
N2 C1 C2 115.3(4) . .
B10 B2 B9 60.5(3) . .
B10 B2 B1 108.2(4) . .
B9 B2 B1 107.7(4) . .
B10 B2 B3 60.0(3) . .
B9 B2 B3 108.1(4) . .
B1 B2 B3 60.1(3) . .
B10 B2 B6 108.3(4) . .
B9 B2 B6 59.9(3) . .
B1 B2 B6 59.5(3) . .
B3 B2 B6 107.6(4) . .
B10 B2 H2 121.3 . .
B9 B2 H2 121.7 . .
B1 B2 H2 121.9 . .
B3 B2 H2 121.8 . .
B6 B2 H2 122.0 . .
C1 N2 C10 125.4(5) . .
C1 N2 H2A 117.3 . .
C10 N2 H2A 117.3 . .
C1 C2 C3 111.3(4) . .
C1 C2 B9 122.6(4) . .
C3 C2 B9 112.7(4) . .
C1 C2 B8 126.5(4) . .
C3 C2 B8 112.4(4) . .
B9 C2 B8 63.3(3) . .
C1 C2 B10 110.9(4) . .
C3 C2 B10 62.5(3) . .
B9 C2 B10 62.7(3) . .
B8 C2 B10 115.7(4) . .
C1 C2 B7 116.9(4) . .
C3 C2 B7 61.8(3) . .
B9 C2 B7 115.5(4) . .
B8 C2 B7 62.8(3) . .
B10 C2 B7 115.9(4) . .
C2 C3 B3 110.1(4) . .
C2 C3 B4 110.2(4) . .
B3 C3 B4 63.0(3) . .
C2 C3 B7 61.6(3) . .
B3 C3 B7 114.3(4) . .
B4 C3 B7 62.0(3) . .
C2 C3 B10 60.9(3) . .
B3 C3 B10 62.1(3) . .
B4 C3 B10 114.0(4) . .
B7 C3 B10 114.4(4) . .
C2 C3 Ge1 109.7(3) . .
B3 C3 Ge1 131.7(4) . .
B4 C3 Ge1 124.2(3) . .
B7 C3 Ge1 108.1(3) . .
B10 C3 Ge1 118.8(3) . .
C3 B3 B10 59.9(3) . .
C3 B3 B4 58.7(3) . .
B10 B3 B4 108.8(4) . .
C3 B3 B1 104.6(4) . .
B10 B3 B1 107.6(4) . .
B4 B3 B1 59.7(4) . .
C3 B3 B2 105.3(4) . .
B10 B3 B2 59.5(3) . .
B4 B3 B2 107.9(4) . .
B1 B3 B2 59.8(3) . .
C3 B3 H3 124.2 . .
B10 B3 H3 121.1 . .
B4 B3 H3 121.4 . .
B1 B3 H3 122.8 . .
B2 B3 H3 122.5 . .
N1 C4 C9 111.1(4) . .
N1 C4 C5 110.2(4) . .
C9 C4 C5 110.1(5) . .
N1 C4 H4 108.5 . .
C9 C4 H4 108.5 . .
C5 C4 H4 108.5 . .
C3 B4 B7 59.4(3) . .
C3 B4 B5 105.4(4) . .
B7 B4 B5 59.9(3) . .
C3 B4 B1 104.6(4) . .
B7 B4 B1 108.1(4) . .
B5 B4 B1 60.4(4) . .
C3 B4 B3 58.3(3) . .
B7 B4 B3 108.3(4) . .
B5 B4 B3 108.7(4) . .
B1 B4 B3 60.2(3) . .
C3 B4 H4A 124.6 . .
B7 B4 H4A 121.3 . .
B5 B4 H4A 121.9 . .
B1 B4 H4A 122.4 . .
B3 B4 H4A 121.4 . .
C4 C5 C6 109.3(4) . .
C4 C5 H5A 109.8 . .
C6 C5 H5A 109.8 . .
C4 C5 H5AB 109.8 . .
C6 C5 H5AB 109.8 . .
H5A C5 H5AB 108.3 . .
B7 B5 B4 60.0(3) . .
B7 B5 B1 107.8(4) . .
B4 B5 B1 59.9(4) . .
B7 B5 B8 60.4(3) . .
B4 B5 B8 108.1(4) . .
B1 B5 B8 107.2(4) . .
B7 B5 B6 108.1(4) . .
B4 B5 B6 107.7(4) . .
B1 B5 B6 59.5(4) . .
B8 B5 B6 59.7(3) . .
B7 B5 H5 121.5 . .
B4 B5 H5 121.7 . .
B1 B5 H5 122.2 . .
B8 B5 H5 121.8 . .
B6 B5 H5 122.0 . .
C4 C9 C8 109.8(4) . .
C4 C9 H9A 109.7 . .
C8 C9 H9A 109.7 . .
C4 C9 H9AB 109.7 . .
C8 C9 H9AB 109.7 . .
H9A C9 H9AB 108.2 . .
C2 B9 B2 103.8(4) . .
C2 B9 B10 58.7(3) . .
B2 B9 B10 59.6(3) . .
C2 B9 B6 103.6(4) . .
B2 B9 B6 60.6(3) . .
B10 B9 B6 108.1(4) . .
C2 B9 B8 58.3(3) . .
B2 B9 B8 108.2(4) . .
B10 B9 B8 108.2(4) . .
B6 B9 B8 59.6(3) . .
C2 B9 H9 125.6 . .
B2 B9 H9 122.5 . .
B10 B9 H9 121.3 . .
B6 B9 H9 122.5 . .
B8 B9 H9 121.4 . .
C7 C8 C9 110.8(4) . .
C7 C8 H8A 109.5 . .
C9 C8 H8A 109.5 . .
C7 C8 H8AB 109.5 . .
C9 C8 H8AB 109.5 . .
H8A C8 H8AB 108.1 . .
C2 B8 B6 103.7(4) . .
C2 B8 B5 103.8(4) . .
B6 B8 B5 60.3(3) . .
C2 B8 B7 58.9(3) . .
B6 B8 B7 107.7(4) . .
B5 B8 B7 59.3(3) . .
C2 B8 B9 58.3(3) . .
B6 B8 B9 59.8(3) . .
B5 B8 B9 108.0(4) . .
B7 B8 B9 108.1(4) . .
C2 B8 H8 125.4 . .
B6 B8 H8 122.7 . .
B5 B8 H8 122.7 . .
B7 B8 H8 121.5 . .
B9 B8 H8 121.4 . .
C6 C7 C8 112.0(5) . .
C6 C7 H7A 109.2 . .
C8 C7 H7A 109.2 . .
C6 C7 H7AB 109.2 . .
C8 C7 H7AB 109.2 . .
H7A C7 H7AB 107.9 . .
C2 B7 C3 56.6(3) . .
C2 B7 B5 104.1(4) . .
C3 B7 B5 105.0(4) . .
C2 B7 B4 103.6(4) . .
C3 B7 B4 58.6(3) . .
B5 B7 B4 60.1(3) . .
C2 B7 B8 58.3(3) . .
C3 B7 B8 104.6(4) . .
B5 B7 B8 60.3(3) . .
B4 B7 B8 108.0(4) . .
C2 B7 H7 125.4 . .
C3 B7 H7 124.5 . .
B5 B7 H7 122.8 . .
B4 B7 H7 122.4 . .
B8 B7 H7 122.0 . .
C7 C6 C5 110.7(4) . .
C7 C6 H6A 109.5 . .
C5 C6 H6A 109.5 . .
C7 C6 H6AB 109.5 . .
C5 C6 H6AB 109.5 . .
H6A C6 H6AB 108.1 . .
B1 B6 B8 108.0(4) . .
B1 B6 B9 107.6(4) . .
B8 B6 B9 60.6(3) . .
B1 B6 B5 60.1(4) . .
B8 B6 B5 60.0(3) . .
B9 B6 B5 108.4(4) . .
B1 B6 B2 59.9(3) . .
B8 B6 B2 108.0(4) . .
B9 B6 B2 59.5(3) . .
B5 B6 B2 108.1(4) . .
B1 B6 H6 121.9 . .
B8 B6 H6 121.5 . .
B9 B6 H6 121.7 . .
B5 B6 H6 121.5 . .
B2 B6 H6 121.9 . .
N2 C10 C11 113.0(4) . .
N2 C10 C15 108.4(4) . .
C11 C10 C15 111.1(4) . .
N2 C10 H10 108.1 . .
C11 C10 H10 108.1 . .
C15 C10 H10 108.1 . .
C2 B10 C3 56.5(3) . .
C2 B10 B2 104.0(4) . .
C3 B10 B2 104.6(4) . .
C2 B10 B3 103.3(4) . .
C3 B10 B3 58.0(3) . .
B2 B10 B3 60.6(3) . .
C2 B10 B9 58.6(3) . .
C3 B10 B9 104.5(4) . .
B2 B10 B9 60.0(3) . .
B3 B10 B9 108.1(4) . .
C2 B10 H10A 125.4 . .
C3 B10 H10A 124.9 . .
B2 B10 H10A 122.9 . .
B3 B10 H10A 122.4 . .
B9 B10 H10A 121.9 . .
C10 C11 C12 109.9(4) . .
C10 C11 H11A 109.7 . .
C12 C11 H11A 109.7 . .
C10 C11 H11B 109.7 . .
C12 C11 H11B 109.7 . .
H11A C11 H11B 108.2 . .
C13 C12 C11 111.9(4) . .
C13 C12 H12A 109.2 . .
C11 C12 H12A 109.2 . .
C13 C12 H12B 109.2 . .
C11 C12 H12B 109.2 . .
H12A C12 H12B 107.9 . .
C14 C13 C12 111.0(5) . .
C14 C13 H13A 109.4 . .
C12 C13 H13A 109.4 . .
C14 C13 H13B 109.4 . .
C12 C13 H13B 109.4 . .
H13A C13 H13B 108.0 . .
C13 C14 C15 111.3(5) . .
C13 C14 H14A 109.4 . .
C15 C14 H14A 109.4 . .
C13 C14 H14B 109.4 . .
C15 C14 H14B 109.4 . .
H14A C14 H14B 108.0 . .
C14 C15 C10 109.1(4) . .
C14 C15 H15A 109.9 . .
C10 C15 H15A 109.9 . .
C14 C15 H15B 109.9 . .
C10 C15 H15B 109.9 . .
H15A C15 H15B 108.3 . .

loop_
_geom_bond_atom_site_label_1
_geom_bond_atom_site_label_2
_geom_bond_distance
_geom_bond_site_symmetry_2
Ge1 C3 2.041(5) .
Ge1 N1 2.053(4) .
Ge1 Cl1 2.2939(15) .
B1 B6 1.770(9) .
B1 B4 1.773(9) .
B1 B2 1.778(9) .
B1 B5 1.781(9) .
B1 B3 1.781(9) .
B1 H1 1.1000 .
N1 C1 1.303(7) .
N1 C4 1.490(6) .
C1 N2 1.332(7) .
C1 C2 1.508(7) .
B2 B10 1.763(8) .
B2 B9 1.771(8) .
B2 B3 1.782(9) .
B2 B6 1.790(9) .
B2 H2 1.1000 .
N2 C10 1.486(6) .
N2 H2A 0.8600 .
C2 C3 1.631(7) .
C2 B9 1.707(8) .
C2 B8 1.708(8) .
C2 B10 1.710(7) .
C2 B7 1.719(8) .
C3 B3 1.700(8) .
C3 B4 1.708(7) .
C3 B7 1.722(9) .
C3 B10 1.736(8) .
B3 B10 1.772(8) .
B3 B4 1.781(8) .
B3 H3 1.1000 .
C4 C9 1.521(8) .
C4 C5 1.523(8) .
C4 H4 0.9800 .
B4 B7 1.767(8) .
B4 B5 1.769(9) .
B4 H4A 1.1000 .
C5 C6 1.536(7) .
C5 H5A 0.9700 .
C5 H5AB 0.9700 .
B5 B7 1.765(9) .
B5 B8 1.783(8) .
B5 B6 1.787(9) .
B5 H5 1.1000 .
C9 C8 1.537(7) .
C9 H9A 0.9700 .
C9 H9AB 0.9700 .
B9 B10 1.779(9) .
B9 B6 1.779(8) .
B9 B8 1.793(8) .
B9 H9 1.1000 .
C8 C7 1.529(8) .
C8 H8A 0.9700 .
C8 H8AB 0.9700 .
B8 B6 1.776(8) .
B8 B7 1.786(9) .
B8 H8 1.1000 .
C7 C6 1.519(8) .
C7 H7A 0.9700 .
C7 H7AB 0.9700 .
B7 H7 1.1000 .
C6 H6A 0.9700 .
C6 H6AB 0.9700 .
B6 H6 1.1000 .
C10 C11 1.514(7) .
C10 C15 1.530(7) .
C10 H10 0.9800 .
B10 H10A 1.1000 .
C11 C12 1.533(7) .
C11 H11A 0.9700 .
C11 H11B 0.9700 .
C12 C13 1.523(8) .
C12 H12A 0.9700 .
C12 H12B 0.9700 .
C13 C14 1.520(8) .
C13 H13A 0.9700 .
C13 H13B 0.9700 .
C14 C15 1.528(7) .
C14 H14A 0.9700 .
C14 H14B 0.9700 .
C15 H15A 0.9700 .
C15 H15B 0.9700 .
